data_4120315
loop_
_publ_author_name
'Kerstin Hansen'
'Tibor Szilv\'asi'
'Burgert Blom'
'Shigeyoshi Inoue'
'Jan Epping'
'Matthias Driess'

_publ_section_title
;
 A Fragile Zwitterionic Phosphasilene as a Transfer Agent of the Elusive
 Parent Phosphinidene (:PH)
;
_journal_name_full 'Journal of the American Chemical Society'
_journal_page_first 11795
_journal_page_last 11798
_journal_paper_doi 10.1021/ja4072699
_journal_volume 135
_journal_year 2013
_chemical_formula_sum 'C29 H41 N2 P Si'
_chemical_formula_weight 476.70
_space_group_IT_number 14
_symmetry_cell_setting monoclinic
_symmetry_space_group_name_Hall '-P 2yn'
_symmetry_space_group_name_H-M 'P 1 21/n 1'
_atom_sites_solution_hydrogens geom
_atom_sites_solution_primary direct
_atom_sites_solution_secondary difmap
_audit_creation_method
;
CrysAlis RED, Oxford Diffraction Ltd.,
Version 1.171.31.8 (release 12-01-2007 CrysAlis171 .NET)
(compiled Jan 12 2007,17:49:11)
;
_cell_angle_alpha 90.00
_cell_angle_beta 104.624(7)
_cell_angle_gamma 90.00
_cell_formula_units_Z 4
_cell_length_a 12.4126(7)
_cell_length_b 16.8635(8)
_cell_length_c 13.9815(9)
_cell_measurement_reflns_used 2736
_cell_measurement_temperature 150.00(10)
_cell_measurement_theta_max 32.4186
_cell_measurement_theta_min 3.4963
_cell_volume 2831.8(3)
_computing_cell_refinement
;
CrysAlis RED, Oxford Diffraction Ltd.,
Version 1.171.31.8 (release 12-01-2007 CrysAlis171 .NET)
(compiled Jan 12 2007,17:49:11)
;
_computing_data_collection
;
CrysAlis CCD, Oxford Diffraction Ltd.,
Version 1.171.31.8 (release 12-01-2007 CrysAlis171 .NET)
(compiled Jan 12 2007,17:49:11)
;
_computing_data_reduction
;
CrysAlis RED, Oxford Diffraction Ltd.,
Version 1.171.31.8 (release 12-01-2007 CrysAlis171 .NET)
(compiled Jan 12 2007,17:49:11)
;
_computing_publication_material 'SHELXL-97 (Sheldrick, 1997)'
_computing_structure_refinement 'SHELXL-97 (Sheldrick, 1997)'
_computing_structure_solution 'SHELXS-97 (Sheldrick, 1990)'
_diffrn_ambient_temperature 150.00(10)
_diffrn_measured_fraction_theta_full 0.997
_diffrn_measured_fraction_theta_max 0.997
_diffrn_measurement_device_type 'Oxford Diffraction Xcalibur S Sapphire'
_diffrn_measurement_method \w
_diffrn_radiation_monochromator graphite
_diffrn_radiation_source 'Enhance (Mo) x-ray Source'
_diffrn_radiation_type MoK\a
_diffrn_radiation_wavelength 0.71073
_diffrn_reflns_av_R_equivalents 0.0458
_diffrn_reflns_av_sigmaI/netI 0.0677
_diffrn_reflns_limit_h_max 14
_diffrn_reflns_limit_h_min -11
_diffrn_reflns_limit_k_max 20
_diffrn_reflns_limit_k_min -19
_diffrn_reflns_limit_l_max 16
_diffrn_reflns_limit_l_min -16
_diffrn_reflns_number 11269
_diffrn_reflns_theta_full 24.99
_diffrn_reflns_theta_max 24.99
_diffrn_reflns_theta_min 3.50
_exptl_absorpt_coefficient_mu 0.158
_exptl_absorpt_correction_T_max 1.00000
_exptl_absorpt_correction_T_min 0.71521
_exptl_absorpt_correction_type multi-scan
_exptl_absorpt_process_details
;
CrysAlisPro, Agilent Technologies,
Version 1.171.35.19 (release 27-10-2011 CrysAlis171 .NET)
(compiled Oct 27 2011,15:02:11)
empirical absorption correction using spherical harmonics,
 implemented in SCALE3 ABSPACK scaling algorithm.
;
_exptl_crystal_colour colorless
_exptl_crystal_density_diffrn 1.118
_exptl_crystal_description plate
_exptl_crystal_F_000 1032
_exptl_crystal_size_max 0.784
_exptl_crystal_size_mid 0.716
_exptl_crystal_size_min 0.349
_refine_diff_density_max 0.337
_refine_diff_density_min -0.352
_refine_diff_density_rms 0.052
_refine_ls_extinction_method none
_refine_ls_goodness_of_fit_ref 1.083
_refine_ls_hydrogen_treatment mixed
_refine_ls_matrix_type full
_refine_ls_number_parameters 311
_refine_ls_number_reflns 4966
_refine_ls_number_restraints 0
_refine_ls_restrained_S_all 1.083
_refine_ls_R_factor_all 0.0941
_refine_ls_R_factor_gt 0.0627
_refine_ls_shift/su_max 0.000
_refine_ls_shift/su_mean 0.000
_refine_ls_structure_factor_coef Fsqd
_refine_ls_weighting_details 'calc w=1/[\s^2^(Fo^2^)+(0.0426P)^2^+1.8084P] where P=(Fo^2^+2Fc^2^)/3'
_refine_ls_weighting_scheme calc
_refine_ls_wR_factor_gt 0.1185
_refine_ls_wR_factor_ref 0.1314
_reflns_number_gt 3757
_reflns_number_total 4966
_reflns_threshold_expression >2sigma(I)
_cod_data_source_file ja4072699_si_004.cif
_cod_data_source_block c:\users\hansen~4\p21n
_cod_database_code 4120315

loop_
_symmetry_equiv_pos_as_xyz
'x, y, z'
'-x+1/2, y+1/2, -z+1/2'
'-x, -y, -z'
'x-1/2, -y-1/2, z-1/2'

loop_
_atom_site_label
_atom_site_type_symbol
_atom_site_fract_x
_atom_site_fract_y
_atom_site_fract_z
_atom_site_U_iso_or_equiv
_atom_site_adp_type
_atom_site_occupancy
_atom_site_symmetry_multiplicity
_atom_site_calc_flag
_atom_site_refinement_flags
P1 P 0.84261(7) 0.00504(4) 0.73608(7) 0.0317(2) Uani 1 1 d .
Si1 Si 0.83196(6) 0.12738(4) 0.74292(6) 0.01784(19) Uani 1 1 d .
N1 N 0.85764(17) 0.19098(12) 0.65754(17) 0.0187(5) Uani 1 1 d .
C1 C 0.8741(3) 0.32318(16) 0.5906(2) 0.0324(8) Uani 1 1 d .
H1A H 0.8696 0.3793 0.5946 0.039 Uiso 1 1 calc R
H1B H 0.8946 0.2994 0.5362 0.039 Uiso 1 1 calc R
N2 N 0.79725(17) 0.18401(12) 0.83134(17) 0.0183(5) Uani 1 1 d .
C2 C 0.8505(2) 0.27531(15) 0.6654(2) 0.0197(6) Uani 1 1 d .
C3 C 0.8200(2) 0.30695(15) 0.7470(2) 0.0224(6) Uani 1 1 d .
H3 H 0.8164 0.3632 0.7486 0.027 Uiso 1 1 calc R
C4 C 0.7943(2) 0.26844(15) 0.8263(2) 0.0203(6) Uani 1 1 d .
C5 C 0.7630(3) 0.31031(16) 0.9039(2) 0.0341(8) Uani 1 1 d .
H5A H 0.7629 0.3674 0.8909 0.051 Uiso 1 1 calc R
H5B H 0.8163 0.2986 0.9670 0.051 Uiso 1 1 calc R
H5C H 0.6883 0.2936 0.9070 0.051 Uiso 1 1 calc R
C6 C 0.7713(2) 0.14323(14) 0.9145(2) 0.0191(6) Uani 1 1 d .
C7 C 0.8567(2) 0.13094(15) 1.0006(2) 0.0227(6) Uani 1 1 d .
C8 C 0.8326(2) 0.08480(16) 1.0753(2) 0.0291(7) Uani 1 1 d .
H8 H 0.8891 0.0748 1.1339 0.035 Uiso 1 1 calc R
C9 C 0.7274(3) 0.05342(17) 1.0651(2) 0.0336(8) Uani 1 1 d .
H9 H 0.7129 0.0209 1.1159 0.040 Uiso 1 1 calc R
C10 C 0.6437(2) 0.06898(17) 0.9820(2) 0.0309(7) Uani 1 1 d .
H10 H 0.5713 0.0483 0.9773 0.037 Uiso 1 1 calc R
C11 C 0.6625(2) 0.11456(16) 0.9040(2) 0.0237(7) Uani 1 1 d .
C12 C 0.5669(2) 0.13310(19) 0.8154(2) 0.0331(7) Uani 1 1 d .
H12 H 0.5966 0.1673 0.7694 0.040 Uiso 1 1 calc R
C13 C 0.4758(3) 0.1801(2) 0.8468(3) 0.0458(9) Uani 1 1 d .
H13A H 0.4433 0.1472 0.8901 0.069 Uiso 1 1 calc R
H13B H 0.4177 0.1951 0.7880 0.069 Uiso 1 1 calc R
H13C H 0.5082 0.2280 0.8823 0.069 Uiso 1 1 calc R
C14 C 0.5174(3) 0.0590(2) 0.7588(3) 0.0567(11) Uani 1 1 d .
H14A H 0.5757 0.0302 0.7372 0.085 Uiso 1 1 calc R
H14B H 0.4582 0.0742 0.7009 0.085 Uiso 1 1 calc R
H14C H 0.4864 0.0248 0.8019 0.085 Uiso 1 1 calc R
C15 C 0.9721(2) 0.16707(16) 1.0138(2) 0.0266(7) Uani 1 1 d .
H15 H 0.9661 0.2091 0.9623 0.032 Uiso 1 1 calc R
C16 C 1.0134(3) 0.2068(2) 1.1145(3) 0.0450(9) Uani 1 1 d .
H16A H 0.9595 0.2469 1.1229 0.068 Uiso 1 1 calc R
H16B H 1.0855 0.2321 1.1185 0.068 Uiso 1 1 calc R
H16C H 1.0218 0.1668 1.1667 0.068 Uiso 1 1 calc R
C17 C 1.0566(2) 0.10540(19) 0.9971(3) 0.0378(8) Uani 1 1 d .
H17A H 1.0626 0.0624 1.0452 0.057 Uiso 1 1 calc R
H17B H 1.1295 0.1307 1.0053 0.057 Uiso 1 1 calc R
H17C H 1.0316 0.0838 0.9300 0.057 Uiso 1 1 calc R
C18 C 0.8935(2) 0.15705(14) 0.5746(2) 0.0197(6) Uani 1 1 d .
C19 C 0.8129(2) 0.13391(16) 0.4897(2) 0.0247(7) Uani 1 1 d .
C20 C 0.8506(3) 0.09969(17) 0.4133(2) 0.0320(7) Uani 1 1 d .
H20 H 0.7977 0.0837 0.3547 0.038 Uiso 1 1 calc R
C21 C 0.9621(3) 0.08847(17) 0.4204(2) 0.0326(8) Uani 1 1 d .
H21 H 0.9856 0.0650 0.3674 0.039 Uiso 1 1 calc R
C22 C 1.0399(2) 0.11162(16) 0.5054(2) 0.0284(7) Uani 1 1 d .
H22 H 1.1168 0.1030 0.5102 0.034 Uiso 1 1 calc R
C23 C 1.0083(2) 0.14719(15) 0.5841(2) 0.0223(6) Uani 1 1 d .
C24 C 1.0959(2) 0.17348(16) 0.6752(2) 0.0263(7) Uani 1 1 d .
H24 H 1.0573 0.2027 0.7192 0.032 Uiso 1 1 calc R
C25 C 1.1804(3) 0.23040(19) 0.6481(3) 0.0401(8) Uani 1 1 d .
H25A H 1.2270 0.2011 0.6132 0.060 Uiso 1 1 calc R
H25B H 1.2275 0.2537 0.7086 0.060 Uiso 1 1 calc R
H25C H 1.1405 0.2727 0.6054 0.060 Uiso 1 1 calc R
C26 C 1.1567(3) 0.10292(19) 0.7332(3) 0.0400(9) Uani 1 1 d .
H26A H 1.1025 0.0675 0.7514 0.060 Uiso 1 1 calc R
H26B H 1.2096 0.1220 0.7932 0.060 Uiso 1 1 calc R
H26C H 1.1970 0.0740 0.6922 0.060 Uiso 1 1 calc R
C27 C 0.6352(3) 0.1933(2) 0.3863(3) 0.0497(10) Uani 1 1 d .
H27A H 0.6726 0.2449 0.3905 0.075 Uiso 1 1 calc R
H27B H 0.5561 0.2013 0.3826 0.075 Uiso 1 1 calc R
H27C H 0.6431 0.1652 0.3271 0.075 Uiso 1 1 calc R
C28 C 0.6882(2) 0.14435(19) 0.4780(2) 0.0349(8) Uani 1 1 d .
H28 H 0.6778 0.1737 0.5371 0.042 Uiso 1 1 calc R
C29 C 0.6287(3) 0.0645(2) 0.4735(3) 0.0636(12) Uani 1 1 d .
H29A H 0.5497 0.0735 0.4695 0.095 Uiso 1 1 calc R
H29B H 0.6622 0.0338 0.5331 0.095 Uiso 1 1 calc R
H29C H 0.6361 0.0351 0.4150 0.095 Uiso 1 1 calc R
H1 H 0.812(3) 0.004(2) 0.814(3) 0.081(13) Uiso 1 1 d .

loop_
_atom_site_aniso_label
_atom_site_aniso_U_11
_atom_site_aniso_U_22
_atom_site_aniso_U_33
_atom_site_aniso_U_23
_atom_site_aniso_U_13
_atom_site_aniso_U_12
P1 0.0460(5) 0.0140(4) 0.0378(5) -0.0016(3) 0.0154(4) -0.0004(3)
Si1 0.0219(4) 0.0146(4) 0.0181(4) -0.0006(3) 0.0071(3) -0.0006(3)
N1 0.0230(12) 0.0158(11) 0.0177(13) 0.0001(9) 0.0060(11) -0.0002(9)
C1 0.0520(19) 0.0163(15) 0.034(2) 0.0047(13) 0.0198(17) 0.0034(13)
N2 0.0227(11) 0.0148(11) 0.0189(13) 0.0006(9) 0.0081(11) 0.0009(9)
C2 0.0210(13) 0.0163(13) 0.0207(16) 0.0008(11) 0.0032(13) 0.0014(10)
C3 0.0246(14) 0.0157(13) 0.0271(17) 0.0009(12) 0.0071(13) 0.0021(11)
C4 0.0233(14) 0.0157(13) 0.0220(16) -0.0021(12) 0.0058(13) 0.0027(11)
C5 0.0503(19) 0.0215(15) 0.032(2) 0.0003(14) 0.0142(17) 0.0065(13)
C6 0.0272(14) 0.0135(13) 0.0187(16) -0.0003(11) 0.0096(13) 0.0012(11)
C7 0.0269(14) 0.0197(14) 0.0231(17) -0.0001(12) 0.0091(14) 0.0026(11)
C8 0.0329(16) 0.0308(17) 0.0216(17) 0.0072(13) 0.0032(15) 0.0037(13)
C9 0.0438(18) 0.0286(17) 0.0318(19) 0.0121(14) 0.0160(17) 0.0007(14)
C10 0.0289(15) 0.0312(16) 0.036(2) 0.0044(15) 0.0141(15) -0.0063(13)
C11 0.0237(14) 0.0235(15) 0.0255(17) -0.0025(13) 0.0093(13) -0.0023(11)
C12 0.0236(15) 0.0456(19) 0.0303(19) 0.0020(15) 0.0072(15) -0.0060(14)
C13 0.0310(18) 0.060(2) 0.042(2) 0.0010(18) 0.0010(17) 0.0099(15)
C14 0.042(2) 0.071(3) 0.049(3) -0.022(2) -0.0031(19) -0.0051(18)
C15 0.0249(15) 0.0249(15) 0.0267(18) 0.0042(13) 0.0005(14) -0.0028(12)
C16 0.0407(19) 0.050(2) 0.041(2) -0.0074(18) 0.0033(18) -0.0104(16)
C17 0.0257(16) 0.0422(19) 0.044(2) 0.0030(16) 0.0065(16) 0.0018(13)
C18 0.0290(15) 0.0127(13) 0.0198(16) 0.0008(11) 0.0105(13) 0.0012(11)
C19 0.0326(15) 0.0203(14) 0.0212(17) 0.0012(12) 0.0069(14) 0.0014(12)
C20 0.0442(19) 0.0287(16) 0.0227(18) -0.0051(13) 0.0078(15) 0.0000(14)
C21 0.0466(19) 0.0292(16) 0.0264(19) -0.0039(14) 0.0177(17) 0.0079(14)
C22 0.0314(15) 0.0248(15) 0.0345(19) 0.0045(14) 0.0184(16) 0.0048(12)
C23 0.0279(15) 0.0185(14) 0.0225(17) 0.0046(12) 0.0099(14) 0.0022(11)
C24 0.0229(14) 0.0288(16) 0.0279(18) 0.0016(13) 0.0080(14) 0.0011(12)
C25 0.0355(17) 0.043(2) 0.041(2) 0.0029(16) 0.0075(17) -0.0119(15)
C26 0.0372(18) 0.0390(18) 0.039(2) 0.0089(16) 0.0001(17) -0.0004(14)
C27 0.043(2) 0.059(2) 0.042(2) -0.0050(19) 0.0021(19) 0.0150(17)
C28 0.0297(16) 0.051(2) 0.0214(18) -0.0092(15) 0.0023(15) -0.0020(14)
C29 0.043(2) 0.082(3) 0.058(3) 0.006(2) 0.000(2) -0.024(2)

loop_
_atom_type_symbol
_atom_type_description
_atom_type_scat_dispersion_real
_atom_type_scat_dispersion_imag
_atom_type_scat_source
C C 0.0033 0.0016 'International Tables Vol C Tables 4.2.6.8 and 6.1.1.4'
H H 0.0000 0.0000 'International Tables Vol C Tables 4.2.6.8 and 6.1.1.4'
N N 0.0061 0.0033 'International Tables Vol C Tables 4.2.6.8 and 6.1.1.4'
Si Si 0.0817 0.0704 'International Tables Vol C Tables 4.2.6.8 and 6.1.1.4'
P P 0.1023 0.0942 'International Tables Vol C Tables 4.2.6.8 and 6.1.1.4'

loop_
_geom_angle_atom_site_label_1
_geom_angle_atom_site_label_2
_geom_angle_atom_site_label_3
_geom_angle
N1 Si1 N2 106.50(11)
N1 Si1 P1 124.93(9)
N2 Si1 P1 128.57(9)
C2 N1 C18 119.2(2)
C2 N1 Si1 123.31(19)
C18 N1 Si1 117.47(16)
C4 N2 C6 120.2(2)
C4 N2 Si1 122.18(19)
C6 N2 Si1 117.59(16)
C3 C2 C1 122.5(2)
C3 C2 N1 118.5(2)
C1 C2 N1 119.0(3)
C4 C3 C2 129.6(2)
C3 C4 N2 119.9(2)
C3 C4 C5 122.4(2)
N2 C4 C5 117.7(3)
C7 C6 C11 122.4(3)
C7 C6 N2 118.9(2)
C11 C6 N2 118.6(2)
C8 C7 C6 117.8(2)
C8 C7 C15 120.3(3)
C6 C7 C15 121.9(3)
C9 C8 C7 120.8(3)
C10 C9 C8 120.4(3)
C9 C10 C11 121.6(3)
C10 C11 C6 116.8(3)
C10 C11 C12 119.9(2)
C6 C11 C12 123.2(3)
C11 C12 C14 112.6(3)
C11 C12 C13 110.8(3)
C14 C12 C13 110.1(3)
C7 C15 C16 111.9(3)
C7 C15 C17 111.6(2)
C16 C15 C17 110.7(2)
C19 C18 C23 122.5(3)
C19 C18 N1 119.1(2)
C23 C18 N1 118.4(2)
C20 C19 C18 117.2(3)
C20 C19 C28 119.5(3)
C18 C19 C28 123.2(3)
C21 C20 C19 121.8(3)
C20 C21 C22 119.6(3)
C21 C22 C23 121.6(3)
C22 C23 C18 117.2(3)
C22 C23 C24 120.2(2)
C18 C23 C24 122.6(3)
C23 C24 C26 111.8(2)
C23 C24 C25 111.4(2)
C26 C24 C25 109.9(2)
C19 C28 C27 111.3(3)
C19 C28 C29 111.7(3)
C27 C28 C29 109.9(3)

loop_
_geom_bond_atom_site_label_1
_geom_bond_atom_site_label_2
_geom_bond_distance
P1 Si1 2.0712(10)
Si1 N1 1.694(2)
Si1 N2 1.701(2)
N1 C2 1.431(3)
N1 C18 1.460(3)
C1 C2 1.409(4)
N2 C4 1.426(3)
N2 C6 1.455(3)
C2 C3 1.396(4)
C3 C4 1.390(4)
C4 C5 1.428(4)
C6 C7 1.403(4)
C6 C11 1.407(4)
C7 C8 1.394(4)
C7 C15 1.524(4)
C8 C9 1.382(4)
C9 C10 1.375(4)
C10 C11 1.402(4)
C11 C12 1.516(4)
C12 C14 1.523(5)
C12 C13 1.533(4)
C15 C16 1.526(4)
C15 C17 1.536(4)
C18 C19 1.401(4)
C18 C23 1.406(4)
C19 C20 1.395(4)
C19 C28 1.524(4)
C20 C21 1.376(4)
C21 C22 1.385(4)
C22 C23 1.393(4)
C23 C24 1.518(4)
C24 C26 1.528(4)
C24 C25 1.538(4)
C27 C28 1.526(5)
C28 C29 1.529(5)
